data_4084734
loop_
_publ_author_name
'Alabau, Roberto G.'
'Eguillor, Beatriz'
'Esler, Jim'
'Esteruelas, Miguel A.'
'Oliv\'an, Montserrat'
'O\~nate, Enrique'
'Tsai, Jui-Yi'
'Xia, Chuanjun'

_publ_section_title
;
 CCC--Pincer--NHC Osmium Complexes: New Types of Blue-Green Emissive
 Neutral Compounds for Organic Light-Emitting Devices (OLEDs)
;
_journal_issue 19
_journal_name_full Organometallics
_journal_page_first 5582
_journal_paper_doi 10.1021/om500905t
_journal_volume 33
_journal_year 2014
_chemical_formula_sum 'C52 H73 B F4 N4 Os P2'
_chemical_formula_weight 1093.09
_chemical_name_systematic
; 
 ? 
;
_space_group_IT_number 2
_symmetry_cell_setting triclinic
_symmetry_space_group_name_Hall '-P 1'
_symmetry_space_group_name_H-M 'P -1'
_atom_sites_solution_hydrogens geom
_atom_sites_solution_primary direct
_atom_sites_solution_secondary difmap
_audit_creation_method SHELXL-97
_cell_angle_alpha 105.9890(10)
_cell_angle_beta 92.0820(10)
_cell_angle_gamma 97.0150(10)
_cell_formula_units_Z 2
_cell_length_a 10.5475(4)
_cell_length_b 13.3567(6)
_cell_length_c 18.3539(8)
_cell_measurement_reflns_used 9962
_cell_measurement_temperature 100(2)
_cell_measurement_theta_max 28
_cell_measurement_theta_min 2.2
_cell_volume 2460.41(18)
_computing_cell_refinement 'SAINT+ v. 7.56a (Bruker AXS, 2008)'
_computing_data_collection 'apex2 v. 7.0 (Bruker AXS, 2009)'
_computing_data_reduction 'SAINT+ v. 7.56a (Bruker AXS, 2008)'
_computing_molecular_graphics 'XP, SHELXTL v. 6.14 (Bruker, 2000)'
_computing_publication_material 'XCIF, SHELXTL v. 6.14 (Bruker, 2000)'
_computing_structure_refinement 'SHELXL-97 (Sheldrick, 1997)'
_computing_structure_solution 'SHELXS-97 (Sheldrick, 1990)'
_diffrn_ambient_temperature 100(2)
_diffrn_detector_area_resol_mean 8.33
_diffrn_measured_fraction_theta_full 0.967
_diffrn_measured_fraction_theta_max 0.900
_diffrn_measurement_device_type 'Bruker APEX CCD system'
_diffrn_measurement_method '\w rotations with narrow frames'
_diffrn_radiation_monochromator graphite
_diffrn_radiation_source 'normal-focus sealed tube'
_diffrn_radiation_type MoK\a
_diffrn_radiation_wavelength 0.71073
_diffrn_reflns_av_R_equivalents 0.0250
_diffrn_reflns_av_sigmaI/netI 0.0403
_diffrn_reflns_limit_h_max 13
_diffrn_reflns_limit_h_min -13
_diffrn_reflns_limit_k_max 17
_diffrn_reflns_limit_k_min -17
_diffrn_reflns_limit_l_max 24
_diffrn_reflns_limit_l_min -24
_diffrn_reflns_number 22559
_diffrn_reflns_theta_full 27.50
_diffrn_reflns_theta_max 28.47
_diffrn_reflns_theta_min 1.60
_exptl_absorpt_coefficient_mu 2.711
_exptl_absorpt_correction_T_max 0.862
_exptl_absorpt_correction_T_min 0.673
_exptl_absorpt_correction_type multi-scan
_exptl_absorpt_process_details
;
Absorption correction performed with SADABS program. This is based on the
method of Blessing: Blessing, R. H., Acta Crystallogr., Sect. A 1995, 51, 33.

SADABS: Area-Detector Absorption Correction. Bruker-AXS 
within SAINT+ package, v. 6.1 (2000).
;
_exptl_crystal_colour colourless
_exptl_crystal_density_diffrn 1.475
_exptl_crystal_density_method 'not measured'
_exptl_crystal_description 'irregular block'
_exptl_crystal_F_000 1120
_exptl_crystal_size_max 0.23
_exptl_crystal_size_mid 0.06
_exptl_crystal_size_min 0.04
_refine_diff_density_max 1.678
_refine_diff_density_min -1.196
_refine_diff_density_rms 0.105
_refine_ls_extinction_method none
_refine_ls_goodness_of_fit_ref 1.029
_refine_ls_hydrogen_treatment mixed
_refine_ls_matrix_type full
_refine_ls_number_parameters 597
_refine_ls_number_reflns 11200
_refine_ls_number_restraints 2
_refine_ls_restrained_S_all 1.029
_refine_ls_R_factor_all 0.0364
_refine_ls_R_factor_gt 0.0295
_refine_ls_shift/su_max 0.003
_refine_ls_shift/su_mean 0.000
_refine_ls_structure_factor_coef Fsqd
_refine_ls_weighting_details 'calc w=1/[\s^2^(Fo^2^)+(0.0305P)^2^+2.0312P] where P=(Fo^2^+2Fc^2^)/3'
_refine_ls_weighting_scheme calc
_refine_ls_wR_factor_gt 0.0625
_refine_ls_wR_factor_ref 0.0652
_reflns_number_gt 10061
_reflns_number_total 11200
_reflns_threshold_expression >2sigma(I)
_cod_data_source_file om500905t_si_002.cif
_cod_data_source_block 4b
_cod_original_sg_symbol_H-M P-1
_cod_database_code 4084734

loop_
_symmetry_equiv_pos_as_xyz
'x, y, z'
'-x, -y, -z'

loop_
_atom_site_label
_atom_site_type_symbol
_atom_site_fract_x
_atom_site_fract_y
_atom_site_fract_z
_atom_site_U_iso_or_equiv
_atom_site_adp_type
_atom_site_occupancy
_atom_site_symmetry_multiplicity
_atom_site_calc_flag
_atom_site_refinement_flags
Os Os 0.890449(11) 0.622695(9) 0.812377(7) 0.01284(4) Uani 1 1 d D
H01 H 0.846(3) 0.623(3) 0.8932(9) 0.015 Uiso 1 1 d D
H02 H 0.914(3) 0.5348(18) 0.8526(16) 0.015 Uiso 1 1 d D
P1 P 1.07577(7) 0.72292(6) 0.88996(5) 0.01645(16) Uani 1 1 d .
P2 P 0.69673(7) 0.50368(6) 0.76530(4) 0.01454(15) Uani 1 1 d .
F1 F 0.7049(2) 0.67269(19) 0.12363(15) 0.0517(7) Uani 1 1 d .
F2 F 0.6427(3) 0.7699(2) 0.23381(14) 0.0624(8) Uani 1 1 d .
F3 F 0.7464(2) 0.85035(19) 0.15517(14) 0.0479(6) Uani 1 1 d .
F4 F 0.5455(2) 0.76739(18) 0.12068(15) 0.0438(6) Uani 1 1 d .
N1 N 1.0575(2) 0.44300(19) 0.72939(15) 0.0171(5) Uani 1 1 d .
N2 N 1.0373(2) 0.56475(19) 0.67317(14) 0.0167(5) Uani 1 1 d .
N3 N 0.7704(2) 0.8017(2) 0.78449(14) 0.0178(5) Uani 1 1 d .
N4 N 0.7105(2) 0.79244(19) 0.89489(14) 0.0163(5) Uani 1 1 d .
B1 B 0.6612(3) 0.7661(3) 0.1608(2) 0.0206(7) Uani 1 1 d .
C1 C 1.0034(3) 0.5325(2) 0.73653(17) 0.0157(6) Uani 1 1 d .
C2 C 1.0491(3) 0.3742(3) 0.77887(19) 0.0236(7) Uani 1 1 d .
H2A H 1.0029 0.4049 0.8232 0.035 Uiso 1 1 calc R
H2B H 1.1356 0.3663 0.7958 0.035 Uiso 1 1 calc R
H2C H 1.0033 0.3051 0.7509 0.035 Uiso 1 1 calc R
C3 C 1.1234(3) 0.4188(2) 0.66368(18) 0.0182(6) Uani 1 1 d .
C4 C 1.1917(3) 0.3362(3) 0.63478(19) 0.0228(7) Uani 1 1 d .
H4 H 1.1981 0.2829 0.6594 0.027 Uiso 1 1 calc R
C5 C 1.2501(3) 0.3348(3) 0.56856(19) 0.0266(7) Uani 1 1 d .
H5 H 1.2980 0.2794 0.5471 0.032 Uiso 1 1 calc R
C6 C 1.2406(3) 0.4128(3) 0.5323(2) 0.0280(8) Uani 1 1 d .
H6 H 1.2827 0.4097 0.4870 0.034 Uiso 1 1 calc R
C7 C 1.1710(3) 0.4951(3) 0.56098(19) 0.0247(7) Uani 1 1 d .
H7 H 1.1643 0.5481 0.5360 0.030 Uiso 1 1 calc R
C8 C 1.1116(3) 0.4968(2) 0.62758(18) 0.0190(6) Uani 1 1 d .
C9 C 0.9827(3) 0.6525(2) 0.66340(17) 0.0179(6) Uani 1 1 d .
C10 C 0.9064(3) 0.6889(2) 0.72248(17) 0.0163(6) Uani 1 1 d .
C11 C 0.8430(3) 0.7728(2) 0.71994(17) 0.0174(6) Uani 1 1 d .
C12 C 0.8553(3) 0.8220(2) 0.66236(18) 0.0206(6) Uani 1 1 d .
H12 H 0.8109 0.8796 0.6621 0.025 Uiso 1 1 calc R
C13 C 0.9344(3) 0.7841(3) 0.60549(19) 0.0240(7) Uani 1 1 d .
H13 H 0.9452 0.8172 0.5661 0.029 Uiso 1 1 calc R
C14 C 0.9986(3) 0.6986(2) 0.60452(18) 0.0212(7) Uani 1 1 d .
H14 H 1.0516 0.6726 0.5648 0.025 Uiso 1 1 calc R
C15 C 0.7847(3) 0.7480(2) 0.83862(17) 0.0164(6) Uani 1 1 d .
C16 C 0.6843(3) 0.8739(2) 0.80460(18) 0.0204(6) Uani 1 1 d .
C17 C 0.6328(3) 0.9408(3) 0.76881(19) 0.0250(7) Uani 1 1 d .
H17 H 0.6559 0.9440 0.7199 0.030 Uiso 1 1 calc R
C18 C 0.5467(4) 1.0025(3) 0.8075(2) 0.0292(8) Uani 1 1 d .
H18 H 0.5115 1.0500 0.7849 0.035 Uiso 1 1 calc R
C19 C 0.5102(3) 0.9969(3) 0.87850(19) 0.0266(7) Uani 1 1 d .
H19 H 0.4509 1.0405 0.9033 0.032 Uiso 1 1 calc R
C20 C 0.5591(3) 0.9285(3) 0.91388(19) 0.0236(7) Uani 1 1 d .
H20 H 0.5334 0.9233 0.9620 0.028 Uiso 1 1 calc R
C21 C 0.6469(3) 0.8683(2) 0.87553(18) 0.0186(6) Uani 1 1 d .
C22 C 0.6957(3) 0.7713(3) 0.96810(17) 0.0202(6) Uani 1 1 d .
H22A H 0.7424 0.7131 0.9707 0.030 Uiso 1 1 calc R
H22B H 0.6047 0.7523 0.9739 0.030 Uiso 1 1 calc R
H22C H 0.7301 0.8343 1.0090 0.030 Uiso 1 1 calc R
C23 C 1.1782(3) 0.8216(3) 0.8566(2) 0.0330(9) Uani 1 1 d .
H23 H 1.2446 0.8579 0.8989 0.040 Uiso 1 1 calc R
C24 C 1.2509(4) 0.7719(4) 0.7870(2) 0.0461(12) Uani 1 1 d .
H24A H 1.1893 0.7365 0.7436 0.069 Uiso 1 1 calc R
H24B H 1.3011 0.7207 0.7990 0.069 Uiso 1 1 calc R
H24C H 1.3084 0.8271 0.7743 0.069 Uiso 1 1 calc R
C25 C 1.1038(4) 0.9059(3) 0.8422(3) 0.0633(16) Uani 1 1 d .
H25A H 1.1639 0.9651 0.8370 0.095 Uiso 1 1 calc R
H25B H 1.0515 0.9304 0.8849 0.095 Uiso 1 1 calc R
H25C H 1.0480 0.8764 0.7953 0.095 Uiso 1 1 calc R
C26 C 1.0339(3) 0.8027(3) 0.9846(2) 0.0305(8) Uani 1 1 d .
H26 H 0.9572 0.8348 0.9735 0.037 Uiso 1 1 calc R
C27 C 1.1345(4) 0.8967(4) 1.0280(3) 0.0567(14) Uani 1 1 d .
H27A H 1.1022 0.9333 1.0761 0.085 Uiso 1 1 calc R
H27B H 1.1507 0.9455 0.9970 0.085 Uiso 1 1 calc R
H27C H 1.2144 0.8709 1.0383 0.085 Uiso 1 1 calc R
C28 C 0.9901(4) 0.7373(4) 1.0378(2) 0.0387(10) Uani 1 1 d .
H28A H 1.0651 0.7216 1.0635 0.058 Uiso 1 1 calc R
H28B H 0.9388 0.6714 1.0084 0.058 Uiso 1 1 calc R
H28C H 0.9382 0.7769 1.0758 0.058 Uiso 1 1 calc R
C29 C 1.1947(3) 0.6374(3) 0.9063(2) 0.0242(7) Uani 1 1 d .
H29 H 1.2125 0.5953 0.8545 0.029 Uiso 1 1 calc R
C30 C 1.3253(3) 0.6941(3) 0.9444(2) 0.0381(9) Uani 1 1 d .
H30A H 1.3139 0.7400 0.9948 0.057 Uiso 1 1 calc R
H30B H 1.3651 0.7364 0.9132 0.057 Uiso 1 1 calc R
H30C H 1.3805 0.6421 0.9496 0.057 Uiso 1 1 calc R
C31 C 1.1466(4) 0.5560(3) 0.9479(2) 0.0311(8) Uani 1 1 d .
H31A H 1.1964 0.4970 0.9348 0.047 Uiso 1 1 calc R
H31B H 1.0559 0.5303 0.9324 0.047 Uiso 1 1 calc R
H31C H 1.1570 0.5890 1.0029 0.047 Uiso 1 1 calc R
C32 C 0.6372(3) 0.4272(2) 0.83057(17) 0.0193(6) Uani 1 1 d .
H32 H 0.5539 0.3852 0.8062 0.023 Uiso 1 1 calc R
C33 C 0.7246(3) 0.3483(3) 0.84109(19) 0.0224(7) Uani 1 1 d .
H33A H 0.8065 0.3862 0.8671 0.034 Uiso 1 1 calc R
H33B H 0.7396 0.3026 0.7913 0.034 Uiso 1 1 calc R
H33C H 0.6837 0.3056 0.8716 0.034 Uiso 1 1 calc R
C34 C 0.6085(3) 0.4959(3) 0.90840(18) 0.0237(7) Uani 1 1 d .
H34A H 0.5562 0.4526 0.9344 0.035 Uiso 1 1 calc R
H34B H 0.5618 0.5521 0.9015 0.035 Uiso 1 1 calc R
H34C H 0.6891 0.5269 0.9390 0.035 Uiso 1 1 calc R
C35 C 0.5544(3) 0.5688(3) 0.75101(19) 0.0217(7) Uani 1 1 d .
H35 H 0.5626 0.6351 0.7937 0.026 Uiso 1 1 calc R
C36 C 0.5562(3) 0.6033(3) 0.6777(2) 0.0291(8) Uani 1 1 d .
H36A H 0.5239 0.5430 0.6343 0.044 Uiso 1 1 calc R
H36B H 0.6441 0.6303 0.6706 0.044 Uiso 1 1 calc R
H36C H 0.5017 0.6587 0.6816 0.044 Uiso 1 1 calc R
C37 C 0.4227(3) 0.5093(3) 0.7551(2) 0.0281(8) Uani 1 1 d .
H37A H 0.3559 0.5499 0.7454 0.042 Uiso 1 1 calc R
H37B H 0.4160 0.4992 0.8058 0.042 Uiso 1 1 calc R
H37C H 0.4117 0.4407 0.7169 0.042 Uiso 1 1 calc R
C38 C 0.7081(3) 0.3944(2) 0.67784(17) 0.0176(6) Uani 1 1 d .
H38 H 0.7794 0.3580 0.6907 0.021 Uiso 1 1 calc R
C39 C 0.7484(3) 0.4292(3) 0.60790(19) 0.0264(7) Uani 1 1 d .
H39A H 0.7922 0.3753 0.5750 0.040 Uiso 1 1 calc R
H39B H 0.8063 0.4957 0.6244 0.040 Uiso 1 1 calc R
H39C H 0.6722 0.4388 0.5797 0.040 Uiso 1 1 calc R
C40 C 0.5919(3) 0.3087(2) 0.65396(19) 0.0228(7) Uani 1 1 d .
H40A H 0.5187 0.3385 0.6381 0.034 Uiso 1 1 calc R
H40B H 0.5705 0.2813 0.6970 0.034 Uiso 1 1 calc R
H40C H 0.6122 0.2515 0.6115 0.034 Uiso 1 1 calc R
C41 C 0.6458(4) 0.2013(3) 0.4021(2) 0.0408(10) Uani 1 1 d .
H41 H 0.6919 0.2659 0.3998 0.049 Uiso 1 1 calc R
C42 C 0.6942(4) 0.1084(4) 0.3721(2) 0.0414(10) Uani 1 1 d .
H42 H 0.7740 0.1096 0.3497 0.050 Uiso 1 1 calc R
C43 C 0.6274(4) 0.0139(3) 0.3742(2) 0.0397(9) Uani 1 1 d .
H43 H 0.6596 -0.0504 0.3526 0.048 Uiso 1 1 calc R
C44 C 0.5119(4) 0.0145(3) 0.4085(2) 0.0392(10) Uani 1 1 d .
H44 H 0.4659 -0.0500 0.4112 0.047 Uiso 1 1 calc R
C45 C 0.4638(4) 0.1064(3) 0.4384(2) 0.0401(10) Uani 1 1 d .
H45 H 0.3844 0.1056 0.4611 0.048 Uiso 1 1 calc R
C46 C 0.5313(4) 0.2007(3) 0.4354(2) 0.0383(9) Uani 1 1 d .
H46 H 0.4984 0.2649 0.4562 0.046 Uiso 1 1 calc R
C47 C 0.1697(5) 0.8880(3) 0.3961(3) 0.0550(13) Uani 1 1 d .
H47 H 0.2356 0.8782 0.4291 0.066 Uiso 1 1 calc R
C48 C 0.0537(6) 0.9062(4) 0.4230(5) 0.087(2) Uani 1 1 d .
H48 H 0.0386 0.9094 0.4743 0.104 Uiso 1 1 calc R
C49 C -0.0394(6) 0.9195(5) 0.3759(7) 0.113(4) Uani 1 1 d .
H49 H -0.1201 0.9323 0.3951 0.136 Uiso 1 1 calc R
C50 C -0.0231(7) 0.9154(4) 0.2998(6) 0.117(4) Uani 1 1 d .
H50 H -0.0902 0.9244 0.2672 0.140 Uiso 1 1 calc R
C51 C 0.1004(6) 0.8970(3) 0.2740(4) 0.079(2) Uani 1 1 d .
H51 H 0.1179 0.8940 0.2231 0.095 Uiso 1 1 calc R
C52 C 0.1936(4) 0.8835(3) 0.3233(3) 0.0452(11) Uani 1 1 d .
H52 H 0.2757 0.8708 0.3061 0.054 Uiso 1 1 calc R

loop_
_atom_site_aniso_label
_atom_site_aniso_U_11
_atom_site_aniso_U_22
_atom_site_aniso_U_33
_atom_site_aniso_U_23
_atom_site_aniso_U_13
_atom_site_aniso_U_12
Os 0.01260(6) 0.01090(6) 0.01569(6) 0.00485(4) 0.00103(4) 0.00162(4)
P1 0.0143(4) 0.0161(4) 0.0189(4) 0.0053(3) -0.0001(3) 0.0011(3)
P2 0.0136(4) 0.0130(3) 0.0169(4) 0.0045(3) 0.0003(3) 0.0010(3)
F1 0.0503(15) 0.0356(13) 0.0669(17) 0.0050(12) -0.0084(13) 0.0233(12)
F2 0.085(2) 0.0612(18) 0.0352(14) 0.0167(13) 0.0142(14) -0.0213(15)
F3 0.0494(15) 0.0428(14) 0.0451(14) 0.0127(11) 0.0065(11) -0.0204(11)
F4 0.0297(12) 0.0379(13) 0.0701(17) 0.0240(12) 0.0033(11) 0.0091(10)
N1 0.0155(12) 0.0130(12) 0.0223(14) 0.0035(10) 0.0020(10) 0.0033(10)
N2 0.0176(13) 0.0144(12) 0.0182(13) 0.0048(10) 0.0029(10) 0.0014(10)
N3 0.0201(13) 0.0169(13) 0.0170(13) 0.0054(10) 0.0015(10) 0.0040(10)
N4 0.0188(13) 0.0136(12) 0.0164(13) 0.0033(10) 0.0002(10) 0.0042(10)
B1 0.0180(17) 0.0143(16) 0.032(2) 0.0104(15) 0.0060(15) 0.0009(13)
C1 0.0114(13) 0.0149(14) 0.0201(15) 0.0045(12) 0.0008(11) 0.0007(11)
C2 0.0257(17) 0.0208(16) 0.0272(18) 0.0098(14) 0.0029(14) 0.0067(13)
C3 0.0117(14) 0.0183(15) 0.0210(16) 0.0006(12) -0.0010(11) 0.0004(11)
C4 0.0195(16) 0.0171(15) 0.0270(17) -0.0014(13) -0.0016(13) 0.0033(13)
C5 0.0235(17) 0.0237(17) 0.0264(18) -0.0057(14) 0.0024(14) 0.0082(14)
C6 0.0237(17) 0.0327(19) 0.0239(18) 0.0004(15) 0.0076(14) 0.0051(15)
C7 0.0249(17) 0.0232(17) 0.0241(17) 0.0042(14) 0.0043(13) 0.0010(14)
C8 0.0146(14) 0.0168(15) 0.0224(16) 0.0018(12) 0.0005(12) -0.0008(12)
C9 0.0161(14) 0.0151(14) 0.0208(16) 0.0034(12) 0.0004(12) 0.0004(12)
C10 0.0194(15) 0.0126(14) 0.0166(15) 0.0053(11) 0.0008(11) -0.0012(11)
C11 0.0194(15) 0.0144(14) 0.0166(15) 0.0028(12) 0.0010(12) -0.0005(12)
C12 0.0258(16) 0.0173(15) 0.0200(16) 0.0068(13) 0.0004(13) 0.0041(13)
C13 0.0323(18) 0.0197(16) 0.0213(17) 0.0093(13) 0.0029(14) 0.0005(14)
C14 0.0222(16) 0.0212(16) 0.0188(16) 0.0046(13) 0.0037(12) -0.0010(13)
C15 0.0162(14) 0.0162(14) 0.0163(15) 0.0057(12) -0.0020(11) -0.0020(11)
C16 0.0231(16) 0.0137(14) 0.0233(16) 0.0027(12) -0.0004(13) 0.0049(12)
C17 0.0338(19) 0.0211(16) 0.0224(17) 0.0076(14) 0.0003(14) 0.0090(14)
C18 0.039(2) 0.0229(17) 0.0287(19) 0.0087(15) -0.0013(15) 0.0151(15)
C19 0.0294(18) 0.0234(17) 0.0271(18) 0.0029(14) 0.0002(14) 0.0139(14)
C20 0.0258(17) 0.0225(16) 0.0218(17) 0.0026(13) 0.0020(13) 0.0088(14)
C21 0.0187(15) 0.0153(14) 0.0206(16) 0.0022(12) -0.0018(12) 0.0056(12)
C22 0.0237(16) 0.0203(16) 0.0174(15) 0.0053(13) 0.0029(12) 0.0062(13)
C23 0.0284(19) 0.031(2) 0.039(2) 0.0179(17) -0.0114(16) -0.0131(15)
C24 0.041(2) 0.063(3) 0.029(2) 0.020(2) -0.0026(17) -0.027(2)
C25 0.048(3) 0.036(2) 0.112(4) 0.048(3) -0.036(3) -0.020(2)
C26 0.0175(16) 0.0315(19) 0.032(2) -0.0074(16) -0.0022(14) 0.0035(14)
C27 0.035(2) 0.052(3) 0.055(3) -0.028(2) 0.000(2) 0.000(2)
C28 0.031(2) 0.063(3) 0.0207(18) 0.0046(18) 0.0009(15) 0.0186(19)
C29 0.0168(16) 0.0271(17) 0.0269(18) 0.0042(14) -0.0027(13) 0.0048(13)
C30 0.0224(18) 0.037(2) 0.051(3) 0.0081(19) -0.0087(17) 0.0030(16)
C31 0.039(2) 0.0257(18) 0.0296(19) 0.0087(15) -0.0061(16) 0.0094(16)
C32 0.0209(16) 0.0177(15) 0.0194(16) 0.0062(12) 0.0031(12) 0.0002(12)
C33 0.0257(17) 0.0212(16) 0.0227(17) 0.0099(13) 0.0038(13) 0.0028(13)
C34 0.0256(17) 0.0259(17) 0.0187(16) 0.0057(14) 0.0044(13) 0.0010(14)
C35 0.0178(15) 0.0185(15) 0.0273(17) 0.0040(13) -0.0033(13) 0.0033(12)
C36 0.0284(18) 0.0271(18) 0.034(2) 0.0130(16) -0.0082(15) 0.0049(15)
C37 0.0165(16) 0.0294(18) 0.034(2) 0.0008(15) -0.0016(14) 0.0048(14)
C38 0.0182(15) 0.0162(14) 0.0175(15) 0.0038(12) 0.0009(12) 0.0010(12)
C39 0.0310(18) 0.0241(17) 0.0216(17) 0.0051(14) 0.0022(14) -0.0034(14)
C40 0.0243(17) 0.0172(15) 0.0242(17) 0.0033(13) 0.0000(13) -0.0019(13)
C41 0.044(2) 0.036(2) 0.042(2) 0.0170(19) -0.0016(19) -0.0083(18)
C42 0.033(2) 0.053(3) 0.043(2) 0.023(2) 0.0032(18) 0.0030(19)
C43 0.041(2) 0.037(2) 0.043(2) 0.0137(19) -0.0034(18) 0.0085(18)
C44 0.043(2) 0.035(2) 0.040(2) 0.0187(19) -0.0088(18) -0.0072(18)
C45 0.039(2) 0.050(3) 0.031(2) 0.0144(19) 0.0058(17) -0.0047(19)
C46 0.048(2) 0.033(2) 0.029(2) 0.0041(17) 0.0024(17) 0.0004(18)
C47 0.053(3) 0.032(2) 0.081(4) 0.018(2) 0.013(3) 0.003(2)
C48 0.065(4) 0.048(3) 0.164(7) 0.049(4) 0.052(4) 0.014(3)
C49 0.034(3) 0.037(3) 0.277(12) 0.062(6) -0.001(5) 0.003(2)
C50 0.081(5) 0.021(3) 0.238(11) 0.045(5) -0.096(6) -0.017(3)
C51 0.102(5) 0.017(2) 0.104(5) 0.009(3) -0.058(4) -0.012(3)
C52 0.049(3) 0.0189(19) 0.062(3) 0.0061(19) -0.008(2) -0.0024(17)

loop_
_atom_type_symbol
_atom_type_description
_atom_type_scat_dispersion_real
_atom_type_scat_dispersion_imag
_atom_type_scat_source
C C 0.0033 0.0016 'International Tables Vol C Tables 4.2.6.8 and 6.1.1.4'
H H 0.0000 0.0000 'International Tables Vol C Tables 4.2.6.8 and 6.1.1.4'
N N 0.0061 0.0033 'International Tables Vol C Tables 4.2.6.8 and 6.1.1.4'
Os Os -1.2165 7.6030 'International Tables Vol C Tables 4.2.6.8 and 6.1.1.4'
P P 0.1023 0.0942 'International Tables Vol C Tables 4.2.6.8 and 6.1.1.4'
B B 0.0013 0.0007 'International Tables Vol C Tables 4.2.6.8 and 6.1.1.4'
F F 0.0171 0.0103 'International Tables Vol C Tables 4.2.6.8 and 6.1.1.4'

loop_
_geom_angle_atom_site_label_1
_geom_angle_atom_site_label_2
_geom_angle_atom_site_label_3
_geom_angle
C10 Os C15 74.48(12)
C10 Os C1 73.96(12)
C15 Os C1 148.43(12)
C10 Os P1 98.13(8)
C15 Os P1 93.23(8)
C1 Os P1 91.72(8)
C10 Os P2 98.06(8)
C15 Os P2 89.85(8)
C1 Os P2 93.98(8)
P1 Os P2 163.75(3)
C10 Os H01 151.4(12)
C15 Os H01 77.1(12)
C1 Os H01 134.5(12)
P1 Os H01 80.1(11)
P2 Os H01 85.1(12)
C10 Os H02 152.3(11)
C15 Os H02 133.0(11)
C1 Os H02 78.4(11)
P1 Os H02 85.1(11)
P2 Os H02 81.2(11)
H01 Os H02 56.4(15)
C23 P1 C29 101.22(16)
C23 P1 C26 102.27(18)
C29 P1 C26 108.20(16)
C23 P1 Os 119.85(12)
C29 P1 Os 111.92(11)
C26 P1 Os 112.21(11)
C32 P2 C38 100.26(14)
C32 P2 C35 101.32(15)
C38 P2 C35 108.62(15)
C32 P2 Os 114.45(11)
C38 P2 Os 115.86(10)
C35 P2 Os 114.51(10)
C1 N1 C3 111.1(3)
C1 N1 C2 128.2(3)
C3 N1 C2 120.7(3)
C1 N2 C8 111.6(2)
C1 N2 C9 115.9(2)
C8 N2 C9 132.2(3)
C15 N3 C16 111.9(3)
C15 N3 C11 115.8(2)
C16 N3 C11 132.4(3)
C15 N4 C21 111.2(2)
C15 N4 C22 128.2(3)
C21 N4 C22 120.5(3)
F2 B1 F3 111.9(3)
F2 B1 F1 110.6(3)
F3 B1 F1 109.6(3)
F2 B1 F4 111.1(3)
F3 B1 F4 107.6(3)
F1 B1 F4 105.9(3)
N1 C1 N2 104.6(2)
N1 C1 Os 137.4(2)
N2 C1 Os 118.0(2)
N1 C2 H2A 109.5
N1 C2 H2B 109.5
H2A C2 H2B 109.5
N1 C2 H2C 109.5
H2A C2 H2C 109.5
H2B C2 H2C 109.5
C4 C3 N1 130.4(3)
C4 C3 C8 122.3(3)
N1 C3 C8 107.3(3)
C5 C4 C3 117.0(3)
C5 C4 H4 121.5
C3 C4 H4 121.5
C4 C5 C6 121.5(3)
C4 C5 H5 119.2
C6 C5 H5 119.2
C7 C6 C5 121.5(3)
C7 C6 H6 119.2
C5 C6 H6 119.2
C6 C7 C8 117.3(3)
C6 C7 H7 121.4
C8 C7 H7 121.4
C7 C8 N2 134.2(3)
C7 C8 C3 120.5(3)
N2 C8 C3 105.3(3)
C10 C9 C14 122.4(3)
C10 C9 N2 110.2(3)
C14 C9 N2 127.4(3)
C11 C10 C9 117.2(3)
C11 C10 Os 121.1(2)
C9 C10 Os 121.7(2)
C10 C11 C12 122.8(3)
C10 C11 N3 110.6(3)
C12 C11 N3 126.5(3)
C13 C12 C11 117.7(3)
C13 C12 H12 121.1
C11 C12 H12 121.1
C12 C13 C14 121.8(3)
C12 C13 H13 119.1
C14 C13 H13 119.1
C9 C14 C13 118.0(3)
C9 C14 H14 121.0
C13 C14 H14 121.0
N4 C15 N3 104.2(2)
N4 C15 Os 137.8(2)
N3 C15 Os 117.7(2)
N3 C16 C21 105.4(3)
N3 C16 C17 134.0(3)
C21 C16 C17 120.6(3)
C18 C17 C16 117.3(3)
C18 C17 H17 121.4
C16 C17 H17 121.4
C17 C18 C19 121.8(3)
C17 C18 H18 119.1
C19 C18 H18 119.1
C18 C19 C20 121.2(3)
C18 C19 H19 119.4
C20 C19 H19 119.4
C21 C20 C19 116.7(3)
C21 C20 H20 121.7
C19 C20 H20 121.7
C20 C21 C16 122.4(3)
C20 C21 N4 130.4(3)
C16 C21 N4 107.2(3)
N4 C22 H22A 109.5
N4 C22 H22B 109.5
H22A C22 H22B 109.5
N4 C22 H22C 109.5
H22A C22 H22C 109.5
H22B C22 H22C 109.5
C25 C23 C24 111.5(4)
C25 C23 P1 112.0(3)
C24 C23 P1 113.0(3)
C25 C23 H23 106.6
C24 C23 H23 106.6
P1 C23 H23 106.6
C23 C24 H24A 109.5
C23 C24 H24B 109.5
H24A C24 H24B 109.5
C23 C24 H24C 109.5
H24A C24 H24C 109.5
H24B C24 H24C 109.5
C23 C25 H25A 109.5
C23 C25 H25B 109.5
H25A C25 H25B 109.5
C23 C25 H25C 109.5
H25A C25 H25C 109.5
H25B C25 H25C 109.5
C28 C26 C27 109.7(3)
C28 C26 P1 113.9(3)
C27 C26 P1 116.5(3)
C28 C26 H26 105.2
C27 C26 H26 105.2
P1 C26 H26 105.2
C26 C27 H27A 109.5
C26 C27 H27B 109.5
H27A C27 H27B 109.5
C26 C27 H27C 109.5
H27A C27 H27C 109.5
H27B C27 H27C 109.5
C26 C28 H28A 109.5
C26 C28 H28B 109.5
H28A C28 H28B 109.5
C26 C28 H28C 109.5
H28A C28 H28C 109.5
H28B C28 H28C 109.5
C30 C29 C31 108.1(3)
C30 C29 P1 116.2(3)
C31 C29 P1 115.4(2)
C30 C29 H29 105.4
C31 C29 H29 105.4
P1 C29 H29 105.4
C29 C30 H30A 109.5
C29 C30 H30B 109.5
H30A C30 H30B 109.5
C29 C30 H30C 109.5
H30A C30 H30C 109.5
H30B C30 H30C 109.5
C29 C31 H31A 109.5
C29 C31 H31B 109.5
H31A C31 H31B 109.5
C29 C31 H31C 109.5
H31A C31 H31C 109.5
H31B C31 H31C 109.5
C33 C32 C34 109.8(3)
C33 C32 P2 113.5(2)
C34 C32 P2 113.7(2)
C33 C32 H32 106.5
C34 C32 H32 106.5
P2 C32 H32 106.5
C32 C33 H33A 109.5
C32 C33 H33B 109.5
H33A C33 H33B 109.5
C32 C33 H33C 109.5
H33A C33 H33C 109.5
H33B C33 H33C 109.5
C32 C34 H34A 109.5
C32 C34 H34B 109.5
H34A C34 H34B 109.5
C32 C34 H34C 109.5
H34A C34 H34C 109.5
H34B C34 H34C 109.5
C37 C35 C36 109.6(3)
C37 C35 P2 116.9(2)
C36 C35 P2 112.3(2)
C37 C35 H35 105.8
C36 C35 H35 105.8
P2 C35 H35 105.8
C35 C36 H36A 109.5
C35 C36 H36B 109.5
H36A C36 H36B 109.5
C35 C36 H36C 109.5
H36A C36 H36C 109.5
H36B C36 H36C 109.5
C35 C37 H37A 109.5
C35 C37 H37B 109.5
H37A C37 H37B 109.5
C35 C37 H37C 109.5
H37A C37 H37C 109.5
H37B C37 H37C 109.5
C40 C38 C39 108.8(3)
C40 C38 P2 116.5(2)
C39 C38 P2 115.2(2)
C40 C38 H38 105.0
C39 C38 H38 105.0
P2 C38 H38 105.0
C38 C39 H39A 109.5
C38 C39 H39B 109.5
H39A C39 H39B 109.5
C38 C39 H39C 109.5
H39A C39 H39C 109.5
H39B C39 H39C 109.5
C38 C40 H40A 109.5
C38 C40 H40B 109.5
H40A C40 H40B 109.5
C38 C40 H40C 109.5
H40A C40 H40C 109.5
H40B C40 H40C 109.5
C46 C41 C42 120.3(4)
C46 C41 H41 119.8
C42 C41 H41 119.8
C41 C42 C43 120.4(4)
C41 C42 H42 119.8
C43 C42 H42 119.8
C42 C43 C44 118.7(4)
C42 C43 H43 120.7
C44 C43 H43 120.7
C45 C44 C43 121.0(4)
C45 C44 H44 119.5
C43 C44 H44 119.5
C44 C45 C46 119.8(4)
C44 C45 H45 120.1
C46 C45 H45 120.1
C41 C46 C45 119.8(4)
C41 C46 H46 120.1
C45 C46 H46 120.1
C52 C47 C48 121.6(6)
C52 C47 H47 119.2
C48 C47 H47 119.2
C49 C48 C47 118.9(7)
C49 C48 H48 120.5
C47 C48 H48 120.5
C48 C49 C50 123.1(7)
C48 C49 H49 118.4
C50 C49 H49 118.4
C49 C50 C51 116.2(6)
C49 C50 H50 121.9
C51 C50 H50 121.9
C52 C51 C50 119.5(7)
C52 C51 H51 120.2
C50 C51 H51 120.2
C47 C52 C51 120.7(5)
C47 C52 H52 119.7
C51 C52 H52 119.7

loop_
_geom_bond_atom_site_label_1
_geom_bond_atom_site_label_2
_geom_bond_distance
Os C10 2.079(3)
Os C15 2.080(3)
Os C1 2.087(3)
Os P1 2.3977(8)
Os P2 2.4021(8)
Os H01 1.571(10)
Os H02 1.586(10)
P1 C23 1.850(4)
P1 C29 1.866(3)
P1 C26 1.871(4)
P2 C32 1.856(3)
P2 C38 1.867(3)
P2 C35 1.870(3)
F1 B1 1.389(4)
F2 B1 1.349(4)
F3 B1 1.382(4)
F4 B1 1.407(4)
N1 C1 1.363(4)
N1 C3 1.394(4)
N1 C2 1.457(4)
N2 C1 1.391(4)
N2 C8 1.393(4)
N2 C9 1.418(4)
N3 C15 1.391(4)
N3 C16 1.391(4)
N3 C11 1.423(4)
N4 C15 1.366(4)
N4 C21 1.397(4)
N4 C22 1.457(4)
C2 H2A 0.9800
C2 H2B 0.9800
C2 H2C 0.9800
C3 C4 1.384(4)
C3 C8 1.395(4)
C4 C5 1.379(5)
C4 H4 0.9500
C5 C6 1.393(5)
C5 H5 0.9500
C6 C7 1.390(5)
C6 H6 0.9500
C7 C8 1.390(4)
C7 H7 0.9500
C9 C10 1.388(4)
C9 C14 1.389(4)
C10 C11 1.384(4)
C11 C12 1.392(4)
C12 C13 1.385(4)
C12 H12 0.9500
C13 C14 1.393(5)
C13 H13 0.9500
C14 H14 0.9500
C16 C21 1.393(4)
C16 C17 1.393(4)
C17 C18 1.384(5)
C17 H17 0.9500
C18 C19 1.391(5)
C18 H18 0.9500
C19 C20 1.393(5)
C19 H19 0.9500
C20 C21 1.384(4)
C20 H20 0.9500
C22 H22A 0.9800
C22 H22B 0.9800
C22 H22C 0.9800
C23 C25 1.522(5)
C23 C24 1.545(6)
C23 H23 1.0000
C24 H24A 0.9800
C24 H24B 0.9800
C24 H24C 0.9800
C25 H25A 0.9800
C25 H25B 0.9800
C25 H25C 0.9800
C26 C28 1.528(6)
C26 C27 1.549(5)
C26 H26 1.0000
C27 H27A 0.9800
C27 H27B 0.9800
C27 H27C 0.9800
C28 H28A 0.9800
C28 H28B 0.9800
C28 H28C 0.9800
C29 C30 1.530(5)
C29 C31 1.539(5)
C29 H29 1.0000
C30 H30A 0.9800
C30 H30B 0.9800
C30 H30C 0.9800
C31 H31A 0.9800
C31 H31B 0.9800
C31 H31C 0.9800
C32 C33 1.528(4)
C32 C34 1.533(4)
C32 H32 1.0000
C33 H33A 0.9800
C33 H33B 0.9800
C33 H33C 0.9800
C34 H34A 0.9800
C34 H34B 0.9800
C34 H34C 0.9800
C35 C37 1.529(4)
C35 C36 1.537(5)
C35 H35 1.0000
C36 H36A 0.9800
C36 H36B 0.9800
C36 H36C 0.9800
C37 H37A 0.9800
C37 H37B 0.9800
C37 H37C 0.9800
C38 C40 1.532(4)
C38 C39 1.538(4)
C38 H38 1.0000
C39 H39A 0.9800
C39 H39B 0.9800
C39 H39C 0.9800
C40 H40A 0.9800
C40 H40B 0.9800
C40 H40C 0.9800
C41 C46 1.373(6)
C41 C42 1.379(6)
C41 H41 0.9500
C42 C43 1.380(6)
C42 H42 0.9500
C43 C44 1.392(6)
C43 H43 0.9500
C44 C45 1.366(6)
C44 H44 0.9500
C45 C46 1.386(5)
C45 H45 0.9500
C46 H46 0.9500
C47 C52 1.355(7)
C47 C48 1.361(7)
C47 H47 0.9500
C48 C49 1.346(10)
C48 H48 0.9500
C49 C50 1.400(12)
C49 H49 0.9500
C50 C51 1.428(11)
C50 H50 0.9500
C51 C52 1.373(7)
C51 H51 0.9500
C52 H52 0.9500
